data_1521632
loop_
_publ_author_name
'Moze, O.'
'Hofmann, M.'
'Buschow, K.H.J.'

_publ_section_title
;
 Chromium sublattice magnetic ordering in a compound of the Th Cr2 Si2
 type structure: Ho Cr2 Si2
;
_journal_name_full 'Journal of Alloys Compd.'
_journal_page_first 60
_journal_page_last 63
_journal_volume 308
_journal_year 2000
_chemical_formula_sum 'Cr2 Ho Si2'
_chemical_name_systematic 'Ho Cr2 Si2'
_space_group_IT_number 139
_symmetry_space_group_name_Hall '-I 4 2'
_symmetry_space_group_name_H-M 'I 4/m m m'
_cell_angle_alpha 90
_cell_angle_beta 90
_cell_angle_gamma 90
_cell_formula_units_Z 2
_cell_length_a 3.89306
_cell_length_b 3.89306
_cell_length_c 10.6054
_cell_volume 160.735
_citation_journal_id_ASTM JALCEU
_cod_data_source_file Moze_JALCEU_2000_1400.cif
_cod_data_source_block Cr2Ho1Si2
_cod_original_cell_volume 160.7346
_cod_original_formula_sum 'Cr2 Ho1 Si2'
_cod_database_code 1521632

loop_
_symmetry_equiv_pos_as_xyz
x,y,z
-y,x,z
-x,-y,z
y,-x,z
x,-y,-z
y,x,-z
-x,y,-z
-y,-x,-z
-x,-y,-z
y,-x,-z
x,y,-z
-y,x,-z
-x,y,z
-y,-x,z
x,-y,z
y,x,z
x+1/2,y+1/2,z+1/2
-y+1/2,x+1/2,z+1/2
-x+1/2,-y+1/2,z+1/2
y+1/2,-x+1/2,z+1/2
x+1/2,-y+1/2,-z+1/2
y+1/2,x+1/2,-z+1/2
-x+1/2,y+1/2,-z+1/2
-y+1/2,-x+1/2,-z+1/2
-x+1/2,-y+1/2,-z+1/2
y+1/2,-x+1/2,-z+1/2
x+1/2,y+1/2,-z+1/2
-y+1/2,x+1/2,-z+1/2
-x+1/2,y+1/2,z+1/2
-y+1/2,-x+1/2,z+1/2
x+1/2,-y+1/2,z+1/2
y+1/2,x+1/2,z+1/2

loop_
_atom_site_label
_atom_site_type_symbol
_atom_site_fract_x
_atom_site_fract_y
_atom_site_fract_z
_atom_site_occupancy
_atom_site_U_iso_or_equiv
Si1 Si 0 0 0.3861 1 0.0
Ho1 Ho 0 0 0 1 0.0
Cr1 Cr 0 0.5 0.25 1 0.0
